data_1571220
loop_
_publ_author_name
'Wang, Lingyao'
'Wu, Shuangshuang'
'Hu, Jianbo'
'Jiang, Yunjia'
'Li, Jiahao'
'Hu, Yongqi'
'Han, Yan'
'Ben, Teng'
'Chen, Banglin'
'Zhang, Yuanbin'

_publ_section_title
;
 A novel hydrophobic carborane-hybrid microporous material for reversed
 C<sub>2</sub>H<sub>6</sub> adsorption and efficient
 C<sub>2</sub>H<sub>4</sub>/C<sub>2</sub>H<sub>6</sub> separation under
 humid conditions.
;
_journal_issue 15
_journal_name_full 'Chemical science'
_journal_page_first 5653
_journal_page_last 5659
_journal_paper_doi 10.1039/d4sc00424h
_journal_volume 15
_journal_year 2024
_chemical_formula_moiety 'C7 H16 B10 Cu N O4, 0.5(C2 H2)'
_chemical_formula_sum 'C8 H17 B10 Cu N O4'
_chemical_formula_weight 362.86
_space_group_crystal_system tetragonal
_space_group_IT_number 115
_space_group_name_Hall 'P -4 -2'
_space_group_name_H-M_alt 'P -4 m 2'
_atom_sites_solution_hydrogens mixed
_audit_creation_date 2023-06-03
_audit_creation_method
;
Olex2 1.5
(compiled 2023.03.06 svn.rbb2c1857 for OlexSys, GUI svn.r6748)
;
_audit_update_record
;
2023-08-10 deposited with the CCDC.	2024-03-11 downloaded from the CCDC.
;
_cell_angle_alpha 90
_cell_angle_beta 90
_cell_angle_gamma 90
_cell_formula_units_Z 2
_cell_length_a 11.0892(15)
_cell_length_b 11.0892(15)
_cell_length_c 9.5810(14)
_cell_measurement_reflns_used 2841
_cell_measurement_temperature 120.00
_cell_measurement_theta_max 26.75
_cell_measurement_theta_min 2.60
_cell_volume 1178.2(3)
_computing_molecular_graphics 'Olex2 1.5 (Dolomanov et al., 2009)'
_computing_publication_material 'Olex2 1.5 (Dolomanov et al., 2009)'
_computing_structure_refinement 'SHELXL 2018/3 (Sheldrick, 2015)'
_computing_structure_solution 'SHELXT 2018/2 (Sheldrick, 2018)'
_diffrn_ambient_temperature 120.00
_diffrn_measured_fraction_theta_full 0.993
_diffrn_measured_fraction_theta_max 0.992
_diffrn_measurement_device_type 'Bruker APEX-II CCD'
_diffrn_measurement_method '\f and \w scans'
_diffrn_radiation_type MoK\a
_diffrn_radiation_wavelength 0.71073
_diffrn_reflns_av_R_equivalents 0.0898
_diffrn_reflns_av_unetI/netI 0.0780
_diffrn_reflns_Laue_measured_fraction_full 0.993
_diffrn_reflns_Laue_measured_fraction_max 0.992
_diffrn_reflns_limit_h_max 14
_diffrn_reflns_limit_h_min -14
_diffrn_reflns_limit_k_max 14
_diffrn_reflns_limit_k_min -14
_diffrn_reflns_limit_l_max 12
_diffrn_reflns_limit_l_min -10
_diffrn_reflns_number 6562
_diffrn_reflns_point_group_measured_fraction_full 0.995
_diffrn_reflns_point_group_measured_fraction_max 0.993
_diffrn_reflns_theta_full 25.242
_diffrn_reflns_theta_max 27.532
_diffrn_reflns_theta_min 2.598
_diffrn_standards_number 0
_exptl_absorpt_coefficient_mu 0.933
_exptl_absorpt_correction_type none
_exptl_crystal_colour blue
_exptl_crystal_colour_primary blue
_exptl_crystal_density_diffrn 1.023
_exptl_crystal_description BLOCK
_exptl_crystal_F_000 366
_exptl_crystal_size_max 0.15
_exptl_crystal_size_mid 0.09
_exptl_crystal_size_min 0.07
_refine_diff_density_max 1.152
_refine_diff_density_min -1.462
_refine_diff_density_rms 0.153
_refine_ls_abs_structure_details
;
 Refined as an inversion twin.
;
_refine_ls_abs_structure_Flack 0.57(12)
_refine_ls_extinction_method none
_refine_ls_goodness_of_fit_ref 1.081
_refine_ls_hydrogen_treatment constr
_refine_ls_matrix_type full
_refine_ls_number_parameters 121
_refine_ls_number_reflns 1500
_refine_ls_number_restraints 124
_refine_ls_restrained_S_all 1.056
_refine_ls_R_factor_all 0.1199
_refine_ls_R_factor_gt 0.0853
_refine_ls_shift/su_max 0.000
_refine_ls_shift/su_mean 0.000
_refine_ls_structure_factor_coef Fsqd
_refine_ls_weighting_details 'w=1/[\s^2^(Fo^2^)+(0.0884P)^2^+8.4534P] where P=(Fo^2^+2Fc^2^)/3'
_refine_ls_weighting_scheme calc
_refine_ls_wR_factor_gt 0.2090
_refine_ls_wR_factor_ref 0.2396
_reflns_Friedel_coverage 0.773
_reflns_Friedel_fraction_full 0.998
_reflns_Friedel_fraction_max 0.995
_reflns_number_gt 1143
_reflns_number_total 1500
_reflns_threshold_expression 'I > 2\s(I)'
_cod_data_source_file d4sc00424h2.cif
_cod_data_source_block 20230602wss_cu_dabco_pcbcooh2_
_cod_depositor_comments 'Adding full bibliography for 1571218--1571221.cif.'
_cod_original_cell_volume 1178.2(4)
_cod_database_code 1571220
_shelx_shelxl_version_number 2018/3
_shelx_space_group_comment
;
The symmetry employed for this shelxl refinement is uniquely defined
by the following loop, which should always be used as a source of
symmetry information in preference to the above space-group names.
They are only intended as comments.
;
_shelx_estimated_absorpt_t_max 0.938
_shelx_estimated_absorpt_t_min 0.873
_olex2_refinement_description
;
1. Twinned data refinement
 Scales: 0.43(12)
 0.57(12)
2. Fixed Uiso
 At 1.2 times of:
  All B(H) groups, All C(H) groups, All C(H,H) groups
3. Restrained distances
 C4-C4_$8
 1.2 with sigma of 0.01
 C2-C2_$7
 1.2 with sigma of 0.01
 C6-C6_$7
 1.2 with sigma of 0.01
 C1_$4-C1_$2 \\sim C5_$4-C3
 with sigma of 0.02
4. Uiso/Uaniso restraints and constraints
C006 \\sim B1 \\sim B2 \\sim B3B \\sim B4 \\sim B3A \\sim C005 \\sim O1: within
2A with sigma of 0.01 and sigma for terminal atoms of 0.02 within 2A
C1 \\sim N004 \\sim C5 \\sim C3 \\sim C2: within 2A with sigma of 0.01 and
sigma for terminal atoms of 0.02 within 2A
Uanis(C4) \\sim Ueq: with sigma of 0.01 and sigma for terminal atoms of 0.02
Uanis(C2) \\sim Ueq: with sigma of 0.005 and sigma for terminal atoms of 0.01
Uanis(C6) \\sim Ueq: with sigma of 0.005 and sigma for terminal atoms of 0.01
5. Others
 Fixed Sof: C3(0.1875) H3A(0.1875) H3B(0.1875) C5(0.1875) H5A(0.1875)
 H5B(0.1875) C1(0.375) H1A(0.375) H1B(0.375) B1(0.5) H1(0.5) B2(0.5) H2(0.5)
 B3B(0.5) H3BA(0.5) B4(0.5) H4(0.5) B3A(0.5) H3AA(0.5) C2(0.0625) H2A(0.0625)
 C6(0.0625) H6(0.0625) C4(0.125) H4A(0.125)
6.a Riding coordinates:
 C3(H3A,H3B), C5(H5A,H5B), C1(H1A,H1B), B1(H1), B2(H2), B3B(H3BA), B4(H4),
 B3A(H3AA), C2(H2A), C4(H4A)
6.b :
 C6(H6)
;
_olex2_submission_special_instructions 'No special instructions were received'

loop_
_space_group_symop_operation_xyz
'x, y, z'
'-x, -y, z'
'y, -x, -z'
'-y, x, -z'
'x, -y, z'
'-x, y, z'
'y, x, -z'
'-y, -x, -z'

loop_
_atom_site_label
_atom_site_type_symbol
_atom_site_fract_x
_atom_site_fract_y
_atom_site_fract_z
_atom_site_U_iso_or_equiv
_atom_site_adp_type
_atom_site_occupancy
_atom_site_site_symmetry_order
_atom_site_calc_flag
_atom_site_refinement_flags_posn
_atom_site_refinement_flags_adp
_atom_site_refinement_flags_occupancy
_atom_site_disorder_assembly
_atom_site_disorder_group
Cu01 Cu 0.500000 0.500000 0.36054(12) 0.0222(3) Uani 1 4 d S T P A .
O2 O 0.500000 0.6751(7) 0.3823(7) 0.047(3) Uani 1 2 d S T P . .
O1 O 0.500000 0.6725(8) 0.6140(7) 0.039(2) Uani 1 2 d S TU P . .
N004 N 0.500000 0.500000 0.1361(8) 0.0233(18) Uani 1 4 d S TU P . .
C005 C 0.500000 0.7243(7) 0.497(2) 0.0254(16) Uani 1 2 d S TU P B .
C006 C 0.500000 0.8611(7) 0.503(2) 0.0284(15) Uani 1 2 d S TU P . .
C3 C 0.500000 0.615(2) 0.0693(17) 0.030(4) Uani 0.375 2 d DS TU P A 1
H3A H 0.427110 0.659532 0.100194 0.036 Uiso 0.1875 1 d R U P A 1
H3B H 0.572890 0.659532 0.100194 0.036 Uiso 0.1875 1 d R U P A 1
C5 C 0.636(3) 0.500000 0.1096(18) 0.036(4) Uani 0.375 2 d S TU P A 1
H5A H 0.675352 0.572890 0.147839 0.043 Uiso 0.1875 1 d R U P A 1
H5B H 0.675352 0.427110 0.147839 0.043 Uiso 0.1875 1 d R U P A 1
C1 C 0.5681(15) 0.6024(14) 0.0854(9) 0.024(3) Uani 0.375 1 d . U P A 3
H1A H 0.640249 0.618543 0.143523 0.028 Uiso 0.375 1 d R U P A 3
H1B H 0.515859 0.674823 0.085353 0.028 Uiso 0.375 1 d R U P A 3
B1 B 0.5603(19) 0.9339(11) 0.3627(19) 0.032(3) Uani 0.5 1 d . U P B 4
H1 H 0.605542 0.888669 0.289162 0.038 Uiso 0.5 1 d R U P B 4
B2 B 0.4682(14) 0.9354(15) 0.6549(16) 0.032(3) Uani 0.5 1 d . U P B 1
H2 H 0.453823 0.888304 0.742288 0.038 Uiso 0.5 1 d R U P B 1
B3B B 0.3661(16) 0.9367(15) 0.5233(16) 0.034(2) Uani 0.5 1 d . U P B 1
H3BA H 0.288876 0.890711 0.531854 0.041 Uiso 0.5 1 d R U P B 1
B4 B 0.3783(18) 0.9352(17) 0.4244(19) 0.033(3) Uani 0.5 1 d . U P B 2
H4 H 0.312319 0.888611 0.378078 0.039 Uiso 0.5 1 d R U P B 2
B3A B 0.4035(17) 0.9265(17) 0.6063(18) 0.031(2) Uani 0.5 1 d . U P B 2
H3AA H 0.330805 0.868990 0.652744 0.037 Uiso 0.5 1 d R U P B 2
C2 C 0.0540(5) 1.000000 0.341(10) 0.052(10) Uani 0.125 2 d DS TU P C 1
H2A H 0.139649 1.000000 0.340603 0.062 Uiso 0.125 2 d R U P C 1
C6 C 0.000000 0.9460(5) 0.297(8) 0.034(9) Uani 0.125 2 d DS TU P D 2
H6 H 0.000000 0.860316 0.296768 0.041 Uiso 0.125 2 calc R U P D 2
C4 C 0.332(6) 0.9458(5) -0.004(12) 0.051(12) Uani 0.125 1 d D U P . .
H4A H 0.331707 0.860157 -0.003859 0.061 Uiso 0.125 1 d R U P . .

loop_
_atom_site_aniso_label
_atom_site_aniso_U_11
_atom_site_aniso_U_22
_atom_site_aniso_U_33
_atom_site_aniso_U_23
_atom_site_aniso_U_13
_atom_site_aniso_U_12
Cu01 0.0383(9) 0.0164(6) 0.0120(4) 0.000 0.000 0.000
O2 0.106(8) 0.017(3) 0.018(4) 0.000(3) 0.000 0.000
O1 0.070(5) 0.024(4) 0.021(3) 0.003(3) 0.000 0.000
N004 0.042(4) 0.011(4) 0.017(3) 0.000 0.000 0.000
C005 0.034(3) 0.025(3) 0.017(3) 0.003(5) 0.000 0.000
C006 0.039(3) 0.026(3) 0.020(3) -0.003(4) 0.000 0.000
C3 0.058(7) 0.018(6) 0.015(6) -0.002(6) 0.000 0.000
C5 0.047(7) 0.035(7) 0.026(6) 0.000 0.000(6) 0.000
C1 0.038(5) 0.023(5) 0.010(4) 0.001(4) -0.002(4) -0.009(5)
B1 0.065(8) 0.009(5) 0.020(5) -0.003(6) 0.008(6) 0.002(5)
B2 0.042(5) 0.032(5) 0.020(4) -0.003(4) 0.005(4) -0.002(4)
B3B 0.040(4) 0.035(4) 0.028(5) -0.007(4) 0.005(4) -0.001(4)
B4 0.040(5) 0.031(5) 0.027(5) -0.005(5) -0.001(5) 0.001(5)
B3A 0.036(5) 0.034(4) 0.024(4) 0.001(4) 0.005(4) -0.001(4)
C2 0.053(13) 0.052(13) 0.050(13) 0.000 -0.004(10) 0.000
C6 0.032(13) 0.036(13) 0.035(13) 0.006(10) 0.000 0.000
C4 0.06(2) 0.07(2) 0.021(16) -0.008(19) 0.002(19) 0.001(17)

loop_
_atom_type_symbol
_atom_type_description
_atom_type_scat_dispersion_real
_atom_type_scat_dispersion_imag
_atom_type_scat_source
C C 0.0033 0.0016 'International Tables Vol C Tables 4.2.6.8 and 6.1.1.4'
H H 0.0000 0.0000 'International Tables Vol C Tables 4.2.6.8 and 6.1.1.4'
B B 0.0013 0.0007 'International Tables Vol C Tables 4.2.6.8 and 6.1.1.4'
Cu Cu 0.3201 1.2651 'International Tables Vol C Tables 4.2.6.8 and 6.1.1.4'
N N 0.0061 0.0033 'International Tables Vol C Tables 4.2.6.8 and 6.1.1.4'
O O 0.0106 0.0060 'International Tables Vol C Tables 4.2.6.8 and 6.1.1.4'

loop_
_geom_angle_atom_site_label_1
_geom_angle_atom_site_label_2
_geom_angle_atom_site_label_3
_geom_angle
_geom_angle_site_symmetry_1
_geom_angle_site_symmetry_3
_geom_angle_publ_flag
O2 Cu01 Cu01 83.9(2) 2_665 3_566 ?
O2 Cu01 Cu01 83.9(2) . 3_566 ?
O2 Cu01 O2 167.7(4) 2_665 . ?
O2 Cu01 N004 96.1(2) . . ?
O2 Cu01 N004 96.1(2) 2_665 . ?
O1 Cu01 Cu01 82.7(2) 4_656 3_566 ?
O1 Cu01 Cu01 82.7(2) 3_566 3_566 ?
O1 Cu01 O2 89.23(3) 4_656 2_665 ?
O1 Cu01 O2 89.23(3) 3_566 2_665 ?
O1 Cu01 O2 89.23(3) 4_656 . ?
O1 Cu01 O2 89.23(3) 3_566 . ?
O1 Cu01 O1 165.5(4) 3_566 4_656 ?
O1 Cu01 N004 97.3(2) 4_656 . ?
O1 Cu01 N004 97.3(2) 3_566 . ?
N004 Cu01 Cu01 180.0 . 3_566 ?
C005 O2 Cu01 122.6(7) . . ?
C005 O1 Cu01 124.3(7) . 3_566 ?
C3 N004 Cu01 116.6(8) 2_665 . ?
C3 N004 Cu01 116.6(8) 6_655 . ?
C3 N004 Cu01 116.6(8) . . ?
C3 N004 Cu01 116.6(8) 5_565 . ?
C3 N004 C3 126.9(16) 2_665 . ?
C3 N004 C3 126.9(16) 5_565 6_655 ?
C3 N004 C3 0.0(15) 5_565 2_665 ?
C3 N004 C3 126.9(16) 2_665 6_655 ?
C3 N004 C3 126.9(16) 5_565 . ?
C3 N004 C3 0.0(15) 6_655 . ?
C3 N004 C5 85.7(4) 5_565 . ?
C3 N004 C5 85.7(4) 2_665 2_665 ?
C3 N004 C5 85.7(4) . 2_665 ?
C3 N004 C5 85.7(4) 6_655 . ?
C3 N004 C5 85.7(4) 6_655 2_665 ?
C3 N004 C5 85.7(4) . . ?
C3 N004 C5 85.7(4) 5_565 2_665 ?
C3 N004 C5 85.7(4) 2_665 . ?
C3 N004 C1 123.5(9) . 5_565 ?
C3 N004 C1 123.5(9) 6_655 5_565 ?
C3 N004 C1 123.5(9) 6_655 2_665 ?
C3 N004 C1 123.5(9) 2_665 6_655 ?
C3 N004 C1 31.6(6) 2_665 2_665 ?
C3 N004 C1 31.6(6) 6_655 6_655 ?
C3 N004 C1 31.6(6) 2_665 5_565 ?
C3 N004 C1 31.6(6) 5_565 5_565 ?
C3 N004 C1 123.5(9) 5_565 6_655 ?
C3 N004 C1 31.6(6) 5_565 2_665 ?
C3 N004 C1 31.6(6) . 6_655 ?
C3 N004 C1 123.5(9) . 2_665 ?
C5 N004 Cu01 99.6(7) 2_665 . ?
C5 N004 Cu01 99.6(7) . . ?
C5 N004 C5 160.9(15) . 2_665 ?
C1 N004 Cu01 109.6(5) 2_665 . ?
C1 N004 Cu01 109.6(5) 6_655 . ?
C1 N004 Cu01 109.6(5) 5_565 . ?
C1 N004 Cu01 109.6(5) . . ?
C1 N004 C1 140.8(10) 5_565 6_655 ?
C1 N004 C1 140.8(10) . 2_665 ?
C1 N004 C1 62.9(13) 5_565 2_665 ?
C1 N004 C1 62.9(13) . 6_655 ?
C1 N004 C1 103.3(12) 6_655 2_665 ?
O2 C005 O1 126.5(8) . . ?
O2 C005 C006 118.8(15) . . ?
O1 C005 C006 114.7(15) . . ?
C005 C006 B1 116.2(13) . 6_655 ?
C005 C006 B1 116.2(13) . . ?
C005 C006 B2 121.1(15) . 6_655 ?
C005 C006 B2 121.1(15) . . ?
C005 C006 B3B 119.5(6) . 6_655 ?
C005 C006 B3B 119.5(6) . . ?
C005 C006 B4 116.8(10) . . ?
C005 C006 B4 116.9(10) . 6_655 ?
C005 C006 B3A 118.0(12) . 6_655 ?
C005 C006 B3A 118.0(12) . . ?
B1 C006 B1 46.2(15) 6_655 . ?
B2 C006 B2 23.8(11) 6_655 . ?
B2 C006 B3B 59.4(8) 6_655 6_655 ?
B2 C006 B3B 59.4(8) . . ?
B2 C006 B3B 81.2(10) . 6_655 ?
B2 C006 B3B 81.2(10) 6_655 . ?
B2 C006 B4 88.9(9) 6_655 6_655 ?
B2 C006 B4 107.4(10) . 6_655 ?
B3B C006 B3B 119.8(12) . 6_655 ?
B3B C006 B4 119.0(10) . 6_655 ?
B3B C006 B4 32.0(8) 6_655 6_655 ?
B3A C006 B4 124.0(10) 6_655 . ?
B3A C006 B4 63.0(9) . . ?
B3A C006 B3A 82.3(15) 6_655 . ?
N004 C3 H3A 108.0 . . ?
N004 C3 H3B 108.0 . . ?
N004 C3 C5 49.1(9) . 2_665 ?
N004 C3 C5 124.1(19) . 4_655 ?
N004 C3 H1B 138(2) . 6_655 ?
C3 C3 N004 0(10) 6_655 . ?
C3 C3 H3A 0.0 6_655 . ?
C3 C3 H3B 0.0 6_655 . ?
C3 C3 C5 0(10) 6_655 4_655 ?
C3 C3 C5 0(10) 6_655 2_665 ?
C3 C3 H1B 0(10) 6_655 6_655 ?
H3A C3 H3B 109.4 . . ?
H3A C3 H1B 42.5 . 6_655 ?
H3B C3 H1B 71.0 . 6_655 ?
C5 C3 H3A 69.3 2_665 . ?
C5 C3 H3A 103.4 4_655 . ?
C5 C3 H3B 150.2 2_665 . ?
C5 C3 H3B 103.4 4_655 . ?
C5 C3 C5 105.8(10) 4_655 2_665 ?
C5 C3 H1B 111.7(15) 2_665 6_655 ?
C5 C3 H1B 95(2) 4_655 6_655 ?
N004 C5 C3 92.1(17) . 3_565 ?
N004 C5 H5A 112.1 . . ?
N004 C5 H5B 112.1 . . ?
C3 C5 H5A 115.1 3_565 . ?
C3 C5 H5B 115.1 3_565 . ?
H5A C5 H5B 109.4 . . ?
N004 C1 H3A 137.1(17) . 6_655 ?
N004 C1 H5B 96.8(11) . 5_565 ?
N004 C1 C1 105.1(6) . 7 ?
N004 C1 H1A 112.0 . . ?
N004 C1 H1B 96.7(15) . 6_655 ?
N004 C1 H1B 109.3 . . ?
H3A C1 H5B 93.9 6_655 5_565 ?
C1 C1 H1A 113.3 7 . ?
C1 C1 H1B 107.9 7 . ?
H1A C1 H1B 109.1 . . ?
C006 B1 H1 121.0 . . ?
B1 B1 C006 66.9(7) 6_655 . ?
B1 B1 C006 118.3(6) 5_575 . ?
B1 B1 H1 120.1 6_655 . ?
B1 B1 H1 120.1 5_575 . ?
C006 B2 H2 119.6 . . ?
B2 B2 C006 118.9(7) 5_575 . ?
B2 B2 H2 121.5 5_575 . ?
B2 B2 B3B 89.5(8) 5_575 . ?
B3B B2 C006 60.6(8) . . ?
B3B B2 H2 121.4 . . ?
C006 B3B H3BA 120.1 . . ?
B2 B3B C006 60.1(10) . . ?
B2 B3B H3BA 120.4 . . ?
B3B B3B C006 119.3(6) 5_575 . ?
B3B B3B B2 90.5(8) 5_575 . ?
B3B B3B H3BA 120.6 5_575 . ?
C006 B4 H4 120.8 . . ?
C006 B4 B3A 55.1(11) . . ?
B4 B4 C006 118.0(7) 5_575 . ?
B4 B4 H4 121.1 5_575 . ?
B4 B4 B3A 93.1(9) 5_575 . ?
B3A B4 H4 121.6 . . ?
C006 B3A B4 61.9(11) . . ?
C006 B3A B3A 116.5(8) . 5_575 ?
C006 B3A H3AA 117.4 . . ?
B4 B3A H3AA 108.0 . . ?
B3A B3A B4 86.9(9) 5_575 . ?
B3A B3A H3AA 124.7 5_575 . ?
C2 C2 H2A 180.0 2_575 . ?
C6 C6 H6 180.0 2_575 . ?
C4 C4 H4A 180.0 5_575 . ?

loop_
_geom_bond_atom_site_label_1
_geom_bond_atom_site_label_2
_geom_bond_distance
_geom_bond_site_symmetry_2
_geom_bond_publ_flag
Cu01 Cu01 2.672(2) 3_566 ?
Cu01 O2 1.953(8) 2_665 ?
Cu01 O2 1.953(8) . ?
Cu01 O1 1.928(8) 3_566 ?
Cu01 O1 1.928(8) 4_656 ?
Cu01 N004 2.150(8) . ?
O2 C005 1.225(19) . ?
O1 C005 1.262(18) . ?
N004 C3 1.43(2) 6_655 ?
N004 C3 1.43(2) . ?
N004 C3 1.43(2) 2_665 ?
N004 C3 1.43(2) 5_565 ?
N004 C5 1.53(3) 2_665 ?
N004 C5 1.53(3) . ?
N004 C1 1.448(15) . ?
N004 C1 1.448(15) 5_565 ?
N004 C1 1.448(15) 2_665 ?
N004 C1 1.448(15) 6_655 ?
C005 C006 1.518(11) . ?
C006 B1 1.71(2) . ?
C006 B1 1.71(2) 6_655 ?
C006 B2 1.71(2) . ?
C006 B2 1.71(2) 6_655 ?
C006 B3B 1.716(18) 6_655 ?
C006 B3B 1.716(18) . ?
C006 B4 1.75(2) . ?
C006 B4 1.75(2) 6_655 ?
C006 B3A 1.63(2) . ?
C006 B3A 1.63(2) 6_655 ?
C3 C3 0.00(6) 6_655 ?
C3 H3A 0.9901 . ?
C3 H3B 0.9901 . ?
C3 C5 2.01(3) 2_665 ?
C3 C5 1.73(2) 4_655 ?
C3 H1B 0.70(3) 6_655 ?
C5 H5A 0.9901 . ?
C5 H5B 0.9901 . ?
C1 C1 1.723(19) 7 ?
C1 H1A 0.9905 . ?
C1 H1B 0.9901 . ?
C1 H1B 1.23(2) 6_655 ?
B1 B1 1.34(4) 6_655 ?
B1 B1 1.47(3) 5_575 ?
B1 H1 0.9999 . ?
B2 B2 1.43(3) 5_575 ?
B2 H2 0.9996 . ?
B2 B3B 1.69(2) . ?
B3B B3B 1.40(3) 5_575 ?
B3B H3BA 1.0002 . ?
B4 B4 1.44(4) 5_575 ?
B4 H4 0.9998 . ?
B4 B3A 1.77(2) . ?
B3A B3A 1.63(4) 5_575 ?
B3A H3AA 1.1198 . ?
C2 C2 1.197(10) 2_575 ?
C2 H2A 0.9500 . ?
C6 C6 1.198(10) 2_575 ?
C6 H6 0.9500 . ?
C4 C4 1.201(10) 5_575 ?
C4 H4A 0.9500 . ?

loop_
_geom_torsion_atom_site_label_1
_geom_torsion_atom_site_label_2
_geom_torsion_atom_site_label_3
_geom_torsion_atom_site_label_4
_geom_torsion
_geom_torsion_site_symmetry_1
_geom_torsion_site_symmetry_2
_geom_torsion_site_symmetry_3
_geom_torsion_site_symmetry_4
_geom_torsion_publ_flag
Cu01 O2 C005 O1 0.000(7) . . . . ?
Cu01 O2 C005 C006 180.000(5) . . . . ?
Cu01 O1 C005 O2 0.000(7) 3_566 . . . ?
Cu01 O1 C005 C006 180.000(5) 3_566 . . . ?
Cu01 N004 C3 C3 0(100) . . . 6_655 ?
Cu01 N004 C3 C5 -98.6(7) . . . 2_665 ?
Cu01 N004 C3 C5 180.000(4) . . . 4_655 ?
Cu01 N004 C5 C3 180.000(0) . . . 3_565 ?
Cu01 N004 C1 C1 161.5(10) . . . 7 ?
O2 C005 C006 B1 25.9(9) . . . 6_655 ?
O2 C005 C006 B1 -25.9(9) . . . . ?
O2 C005 C006 B2 166.1(7) . . . . ?
O2 C005 C006 B2 -166.1(7) . . . 6_655 ?
O2 C005 C006 B3B -96.1(15) . . . 6_655 ?
O2 C005 C006 B3B 96.1(15) . . . . ?
O2 C005 C006 B4 59.7(13) . . . . ?
O2 C005 C006 B4 -59.7(13) . . . 6_655 ?
O2 C005 C006 B3A -131.8(12) . . . 6_655 ?
O2 C005 C006 B3A 131.8(12) . . . . ?
O1 C005 C006 B1 154.1(9) . . . . ?
O1 C005 C006 B1 -154.1(9) . . . 6_655 ?
O1 C005 C006 B2 -13.9(7) . . . . ?
O1 C005 C006 B2 13.9(7) . . . 6_655 ?
O1 C005 C006 B3B -83.9(15) . . . . ?
O1 C005 C006 B3B 83.9(15) . . . 6_655 ?
O1 C005 C006 B4 120.3(13) . . . 6_655 ?
O1 C005 C006 B4 -120.3(13) . . . . ?
O1 C005 C006 B3A 48.2(12) . . . 6_655 ?
O1 C005 C006 B3A -48.2(12) . . . . ?
C005 C006 B1 B1 178.8(5) . . . 5_575 ?
C005 C006 B1 B1 102.1(9) . . . 6_655 ?
C005 C006 B2 B2 -179.4(3) . . . 5_575 ?
C005 C006 B2 B3B -108.1(8) . . . . ?
C005 C006 B3B B2 110.8(19) . . . . ?
C005 C006 B3B B3B -177.3(13) . . . 5_575 ?
C005 C006 B4 B4 -177.7(11) . . . 5_575 ?
C005 C006 B4 B3A 109.5(16) . . . . ?
C005 C006 B3A B4 -107.6(15) . . . . ?
C005 C006 B3A B3A -178.1(9) . . . 5_575 ?
C006 B2 B3B B3B -124.0(6) . . . 5_575 ?
C006 B4 B3A B3A 122.4(6) . . . 5_575 ?
C3 N004 C3 C3 0(3) 5_565 . . 6_655 ?
C3 N004 C3 C3 0(3) 2_665 . . 6_655 ?
C3 N004 C3 C5 0.000(6) 2_665 . . 4_655 ?
C3 N004 C3 C5 81.4(7) 2_665 . . 2_665 ?
C3 N004 C3 C5 81.4(7) 5_565 . . 2_665 ?
C3 N004 C3 C5 0(23) 6_655 . . 2_665 ?
C3 N004 C3 C5 0.000(6) 5_565 . . 4_655 ?
C3 N004 C3 C5 0(100) 6_655 . . 4_655 ?
C3 N004 C5 C3 -63.8(8) 6_655 . . 3_565 ?
C3 N004 C5 C3 63.8(8) 2_665 . . 3_565 ?
C3 N004 C5 C3 63.8(8) 5_565 . . 3_565 ?
C3 N004 C5 C3 -63.8(8) . . . 3_565 ?
C5 N004 C3 C3 0(3) 2_665 . . 6_655 ?
C5 N004 C3 C3 0(3) . . . 6_655 ?
C5 N004 C3 C5 162.9(13) . . . 2_665 ?
C5 N004 C3 C5 81.4(7) . . . 4_655 ?
C5 N004 C3 C5 -81.4(7) 2_665 . . 4_655 ?
C5 N004 C5 C3 0.000(5) 2_665 . . 3_565 ?
C1 N004 C1 C1 -18.5(10) 2_665 . . 7 ?
C1 N004 C1 C1 -95.9(13) 6_655 . . 7 ?
C1 N004 C1 C1 44.8(17) 5_565 . . 7 ?
B1 C006 B1 B1 76.8(6) 6_655 . . 5_575 ?
B2 C006 B2 B2 83.3(4) 6_655 . . 5_575 ?
B2 C006 B2 B3B 154.5(8) 6_655 . . . ?
B2 C006 B3B B2 -10.1(6) 6_655 . . . ?
B2 C006 B3B B3B 71.9(9) . . . 5_575 ?
B2 C006 B3B B3B 61.8(10) 6_655 . . 5_575 ?
B2 B2 B3B C006 124.0(6) 5_575 . . . ?
B2 B2 B3B B3B -0.002(6) 5_575 . . 5_575 ?
B3B C006 B2 B2 -71.2(8) . . . 5_575 ?
B3B C006 B2 B2 61.4(8) 6_655 . . 5_575 ?
B3B C006 B2 B3B 132.6(14) 6_655 . . . ?
B3B C006 B3B B2 -57.0(17) 6_655 . . . ?
B3B C006 B3B B3B 15(2) 6_655 . . 5_575 ?
B4 C006 B4 B4 -50.0(14) 6_655 . . 5_575 ?
B4 C006 B4 B3A -122.8(12) 6_655 . . . ?
B4 C006 B3A B4 84.8(18) 6_655 . . . ?
B4 C006 B3A B3A -70.4(9) . . . 5_575 ?
B4 C006 B3A B3A 14.4(17) 6_655 . . 5_575 ?
B4 B4 B3A C006 -122.4(6) 5_575 . . . ?
B4 B4 B3A B3A -0.002(9) 5_575 . . 5_575 ?
B3A C006 B4 B4 14.6(18) 6_655 . . 5_575 ?
B3A C006 B4 B4 72.8(10) . . . 5_575 ?
B3A C006 B4 B3A -58.2(17) 6_655 . . . ?
B3A C006 B3A B4 134.7(10) 6_655 . . . ?
B3A C006 B3A B3A 64.2(10) 6_655 . . 5_575 ?

loop_
_twin_individual_id
_twin_individual_mass_fraction_refined
1 0.43(12)
2 0.57(12)
